data_7043293
loop_
_publ_author_name
'Salvarese, Nicola'
'Refosco, Fiorenzo'
'Seraglia, Roberta'
'Roverso, Marco'
'Dolmella, Alessandro'
'Bolzati, Cristina'

_publ_section_title
;
 Synthesis and Characterization of Rhenium(III) Complexes with
 (Ph2PCH2CH2)2NR Diphosphinoamine Ligands
;
_journal_name_full 'Dalton Trans.'
_journal_paper_doi 10.1039/C7DT01032J
_journal_year 2017
_chemical_formula_moiety 'C31 H35 Cl3 N P2 Re'
_chemical_formula_sum 'C31 H35 Cl3 N P2 Re'
_chemical_formula_weight 776.09
_chemical_name_systematic
;
 ? 
;
_space_group_crystal_system monoclinic
_space_group_IT_number 14
_space_group_name_Hall '-P 2yn'
_space_group_name_H-M_alt 'P 1 21/n 1'
_symmetry_space_group_name_Hall '-P 2yn'
_symmetry_space_group_name_H-M 'P 1 21/n 1'
_atom_sites_solution_hydrogens geom
_atom_sites_solution_primary direct
_atom_sites_solution_secondary difmap
_audit_creation_date 2015-07-03
_audit_creation_method
;
Olex2 1.2
(compiled 2015.01.26 svn.r3150 for OlexSys, GUI svn.r4998)
;
_audit_update_record
;
2017-05-29 deposited with the CCDC.
2017-06-12 downloaded from the CCDC.
;
_cell_angle_alpha 90.00
_cell_angle_beta 98.9519(9)
_cell_angle_gamma 90.00
_cell_formula_units_Z 4
_cell_length_a 11.44174(12)
_cell_length_b 14.86579(11)
_cell_length_c 19.31565(18)
_cell_measurement_reflns_used 25320
_cell_measurement_temperature 297.4
_cell_measurement_theta_max 30.4199
_cell_measurement_theta_min 2.2282
_cell_volume 3245.39(5)
_computing_cell_refinement
;
CrysAlisPro, Agilent Technologies,
Version 1.171.34.47 (release 21-12-2010 CrysAlis171 .NET)
(compiled Dec 21 2010,18:08:13)
;
_computing_data_collection
;
CrysAlisPro, Agilent Technologies,
Version 1.171.34.47 (release 21-12-2010 CrysAlis171 .NET)
(compiled Dec 21 2010,18:08:13)
;
_computing_data_reduction
;
CrysAlisPro, Agilent Technologies,
Version 1.171.34.47 (release 21-12-2010 CrysAlis171 .NET)
(compiled Dec 21 2010,18:08:13)
;
_computing_molecular_graphics 'Olex2 (Dolomanov et al., 2009)'
_computing_publication_material 'Olex2 (Dolomanov et al., 2009)'
_computing_structure_refinement 'ShelXL (Sheldrick, 2008)'
_computing_structure_solution 'ShelXS (Sheldrick, 2008)'
_diffrn_ambient_temperature 297.4
_diffrn_detector_area_resol_mean 16.1274
_diffrn_measured_fraction_theta_full 0.998
_diffrn_measured_fraction_theta_max 0.943
_diffrn_measurement_details
;
#__ type_ start__ end____ width___ exp.time_
  1 omega  -99.00  -73.00   0.5000    3.8900
omega____ theta____ kappa____ phi______ frames
    -      -25.1216  179.0000   30.0000 52

#__ type_ start__ end____ width___ exp.time_
  2 omega -106.00  -58.00   0.5000    3.8900
omega____ theta____ kappa____ phi______ frames
    -      -25.1216  179.0000 -150.0000 96

#__ type_ start__ end____ width___ exp.time_
  3 omega  -29.00   88.00   0.5000    3.8900
omega____ theta____ kappa____ phi______ frames
    -       25.1216    0.0000 -150.0000 234

#__ type_ start__ end____ width___ exp.time_
  4 omega    2.00   79.00   0.5000    3.8900
omega____ theta____ kappa____ phi______ frames
    -       25.1216   38.0000  -90.0000 154

#__ type_ start__ end____ width___ exp.time_
  5 omega -107.00  -53.00   0.5000    3.8900
omega____ theta____ kappa____ phi______ frames
    -      -25.1216  179.0000   30.0000 108

#__ type_ start__ end____ width___ exp.time_
  6 omega  -32.00   16.00   0.5000    3.8900
omega____ theta____ kappa____ phi______ frames
    -      -25.1216  -93.0000   75.0000 96

#__ type_ start__ end____ width___ exp.time_
  7 omega  -67.00  -40.00   0.5000    3.8900
omega____ theta____ kappa____ phi______ frames
    -      -25.1216   93.0000    6.0000 54

#__ type_ start__ end____ width___ exp.time_
  8 omega  -33.00   47.00   0.5000    3.8900
omega____ theta____ kappa____ phi______ frames
    -      -25.1216   77.0000   90.0000 160

#__ type_ start__ end____ width___ exp.time_
  9 omega   34.00   96.00   0.5000    3.8900
omega____ theta____ kappa____ phi______ frames
    -       25.1216  179.0000  120.0000 124

#__ type_ start__ end____ width___ exp.time_
 10 omega   -5.00   86.00   0.5000    3.8900
omega____ theta____ kappa____ phi______ frames
    -       25.1216   38.0000   90.0000 182

#__ type_ start__ end____ width___ exp.time_
 11 omega   73.00   98.00   0.5000    3.8900
omega____ theta____ kappa____ phi______ frames
    -       25.1216   77.0000 -150.0000 50

#__ type_ start__ end____ width___ exp.time_
 12 omega   -8.00   47.00   0.5000    3.8900
omega____ theta____ kappa____ phi______ frames
    -       25.1216   77.0000 -150.0000 110

#__ type_ start__ end____ width___ exp.time_
 13 omega  -33.00   58.00   0.5000    3.8900
omega____ theta____ kappa____ phi______ frames
    -       25.1216  -77.0000 -150.0000 182

#__ type_ start__ end____ width___ exp.time_
 14 omega   -8.00   98.00   0.5000    3.8900
omega____ theta____ kappa____ phi______ frames
    -       25.1216   77.0000  -30.0000 212
;
_diffrn_measurement_device_type 'Xcalibur, Eos, Gemini'
_diffrn_measurement_method '\w scans'
_diffrn_orient_matrix_UB_11 -0.0531318000
_diffrn_orient_matrix_UB_12 0.0117818000
_diffrn_orient_matrix_UB_13 -0.0221830000
_diffrn_orient_matrix_UB_21 -0.0332162000
_diffrn_orient_matrix_UB_22 -0.0144235000
_diffrn_orient_matrix_UB_23 0.0260615000
_diffrn_orient_matrix_UB_31 0.0033826000
_diffrn_orient_matrix_UB_32 0.0439301000
_diffrn_orient_matrix_UB_33 0.0145129000
_diffrn_radiation_monochromator graphite
_diffrn_radiation_type MoK\a
_diffrn_radiation_wavelength 0.71073
_diffrn_reflns_av_R_equivalents 0.0263
_diffrn_reflns_av_unetI/netI 0.0186
_diffrn_reflns_limit_h_max 16
_diffrn_reflns_limit_h_min -16
_diffrn_reflns_limit_k_max 19
_diffrn_reflns_limit_k_min -20
_diffrn_reflns_limit_l_max 26
_diffrn_reflns_limit_l_min -27
_diffrn_reflns_number 60358
_diffrn_reflns_theta_full 28.22
_diffrn_reflns_theta_max 30.49
_diffrn_reflns_theta_min 2.23
_diffrn_source 'Enhance (Mo) X-ray Source'
_diffrn_standards_decay_% 0.0(1)
_diffrn_standards_interval_count 50
_diffrn_standards_number 2
_exptl_absorpt_coefficient_mu 4.111
_exptl_absorpt_correction_T_max 1.00000
_exptl_absorpt_correction_T_min 0.56755
_exptl_absorpt_correction_type multi-scan
_exptl_absorpt_process_details
;
CrysAlisPro, Agilent Technologies,
Version 1.171.34.47 (release 21-12-2010 CrysAlis171 .NET)
(compiled Dec 21 2010,18:08:13)
Empirical absorption correction using spherical harmonics,
 implemented in SCALE3 ABSPACK scaling algorithm.
;
_exptl_crystal_colour orange
_exptl_crystal_density_diffrn 1.588
_exptl_crystal_density_method 'not measured'
_exptl_crystal_description prism
_exptl_crystal_F_000 1536
_exptl_crystal_size_max 0.6
_exptl_crystal_size_mid 0.42
_exptl_crystal_size_min 0.28
_refine_diff_density_max 0.829
_refine_diff_density_min -0.565
_refine_diff_density_rms 0.076
_refine_ls_extinction_method none
_refine_ls_goodness_of_fit_ref 1.055
_refine_ls_hydrogen_treatment constr
_refine_ls_matrix_type full
_refine_ls_number_parameters 339
_refine_ls_number_reflns 9337
_refine_ls_number_restraints 287
_refine_ls_restrained_S_all 1.045
_refine_ls_R_factor_all 0.0305
_refine_ls_R_factor_gt 0.0225
_refine_ls_shift/su_max 0.003
_refine_ls_shift/su_mean 0.000
_refine_ls_structure_factor_coef Fsqd
_refine_ls_weighting_details 'calc w=1/[\s^2^(Fo^2^)+(0.0270P)^2^+1.1712P] where P=(Fo^2^+2Fc^2^)/3'
_refine_ls_weighting_scheme calc
_refine_ls_wR_factor_gt 0.0516
_refine_ls_wR_factor_ref 0.0536
_reflns_number_gt 7949
_reflns_number_total 9337
_reflns_threshold_expression >2sigma(I)
_cod_data_source_file c7dt01032j2.cif
_cod_data_source_block 4
_cod_database_code 7043293

loop_
_space_group_symop_id
_space_group_symop_operation_xyz
1 'x, y, z'
2 '-x+1/2, y+1/2, -z+1/2'
3 '-x, -y, -z'
4 'x-1/2, -y-1/2, z-1/2'

loop_
_atom_site_label
_atom_site_type_symbol
_atom_site_fract_x
_atom_site_fract_y
_atom_site_fract_z
_atom_site_U_iso_or_equiv
_atom_site_adp_type
_atom_site_occupancy
_atom_site_calc_flag
_atom_site_disorder_assembly
_atom_site_disorder_group
_atom_site_refinement_flags_posn
_atom_site_refinement_flags_adp
Re1 Re 0.335878(7) 0.388871(5) 0.234408(4) 0.02853(3) Uani 1 d A . . U
Cl1 Cl 0.18649(6) 0.48844(4) 0.26802(3) 0.04510(14) Uani 1 d . . . U
Cl2 Cl 0.29002(5) 0.45522(4) 0.11906(3) 0.04431(13) Uani 1 d . . . U
Cl3 Cl 0.49060(6) 0.48902(4) 0.27120(4) 0.05121(15) Uani 1 d . . . U
P1 P 0.46180(5) 0.28634(4) 0.18613(3) 0.03316(12) Uani 1 d . . D U
P2 P 0.33356(5) 0.32209(4) 0.34622(3) 0.03268(12) Uani 1 d . . . U
N1 N 0.19674(15) 0.28133(11) 0.20016(9) 0.0302(4) Uani 1 d . . . U
C1 C 0.3627(2) 0.19187(14) 0.16413(14) 0.0430(6) Uani 1 d A . . U
H1A H 0.3865 0.1585 0.1255 0.052 Uiso 1 calc . . R .
H1B H 0.3670 0.1518 0.2041 0.052 Uiso 1 calc . . R .
C2 C 0.2374(2) 0.22531(15) 0.14382(12) 0.0389(5) Uani 1 d A . . U
H2A H 0.2324 0.2608 0.1013 0.047 Uiso 1 calc . . R .
H2B H 0.1848 0.1741 0.1339 0.047 Uiso 1 calc . . R .
C3 C 0.1902(2) 0.26597(16) 0.32908(12) 0.0378(5) Uani 1 d A . . U
H3A H 0.1838 0.2226 0.3658 0.045 Uiso 1 calc . . R .
H3B H 0.1273 0.3098 0.3285 0.045 Uiso 1 calc . . R .
C4 C 0.1784(2) 0.21857(15) 0.25893(11) 0.0350(5) Uani 1 d A . . U
H4A H 0.2360 0.1703 0.2618 0.042 Uiso 1 calc . . R .
H4B H 0.1002 0.1919 0.2485 0.042 Uiso 1 calc . . R .
C5 C 0.0808(2) 0.32495(17) 0.17110(13) 0.0418(5) Uani 1 d A . . U
H5A H 0.0972 0.3730 0.1400 0.050 Uiso 1 calc . . R .
H5B H 0.0497 0.3528 0.2099 0.050 Uiso 1 calc . . R .
C6 C -0.0166(2) 0.2670(2) 0.13140(17) 0.0586(7) Uani 1 d . . . U
H6A H -0.0350 0.2177 0.1608 0.070 Uiso 1 calc A . R .
H6B H 0.0090 0.2420 0.0899 0.070 Uiso 1 calc . . R .
C7 C -0.1259(3) 0.3254(3) 0.1106(2) 0.0724(9) Uani 1 d A . . U
H7A H -0.1096 0.3701 0.0775 0.109 Uiso 1 calc . . GR .
H7B H -0.1461 0.3545 0.1515 0.109 Uiso 1 calc . . GR .
H7C H -0.1907 0.2885 0.0897 0.109 Uiso 1 calc . . GR .
C8 C 0.5091(2) 0.32021(15) 0.10367(13) 0.0382(5) Uani 1 d A . . U
C9 C 0.4872(3) 0.2696(2) 0.04395(16) 0.0624(8) Uani 1 d . . . U
H9 H 0.4478 0.2149 0.0445 0.075 Uiso 1 calc A . R .
C10 C 0.5236(4) 0.2992(3) -0.01776(19) 0.0809(11) Uani 1 d A . . U
H10 H 0.5081 0.2640 -0.0580 0.097 Uiso 1 calc . . R .
C11 C 0.5809(3) 0.3784(2) -0.02003(19) 0.0688(9) Uani 1 d . . . U
H11 H 0.6043 0.3978 -0.0615 0.083 Uiso 1 calc A . R .
C12 C 0.6038(3) 0.4290(2) 0.03874(19) 0.0617(8) Uani 1 d A . . U
H12 H 0.6439 0.4832 0.0373 0.074 Uiso 1 calc . . R .
C13 C 0.5686(3) 0.40171(18) 0.10112(16) 0.0514(6) Uani 1 d . . . U
H13 H 0.5846 0.4376 0.1409 0.062 Uiso 1 calc A . R .
C20 C 0.3250(3) 0.39203(16) 0.42330(13) 0.0430(5) Uani 1 d A . . U
C21 C 0.3550(3) 0.48174(18) 0.42597(14) 0.0525(7) Uani 1 d . . . U
H21 H 0.3804 0.5087 0.3875 0.063 Uiso 1 calc A . R .
C22 C 0.3479(3) 0.5320(2) 0.48516(17) 0.0691(9) Uani 1 d A . . U
H22 H 0.3674 0.5927 0.4861 0.083 Uiso 1 calc . . R .
C23 C 0.3123(4) 0.4931(2) 0.54232(18) 0.0796(11) Uani 1 d . . . U
H23 H 0.3074 0.5273 0.5821 0.095 Uiso 1 calc A . R .
C24 C 0.2838(4) 0.4036(3) 0.54103(19) 0.0856(13) Uani 1 d A . . U
H24 H 0.2601 0.3768 0.5801 0.103 Uiso 1 calc . . R .
C25 C 0.2901(4) 0.3527(2) 0.48147(16) 0.0685(9) Uani 1 d . . . U
H25 H 0.2708 0.2919 0.4808 0.082 Uiso 1 calc A . R .
C26 C 0.4397(2) 0.23740(15) 0.38335(11) 0.0367(5) Uani 1 d A . . U
C27 C 0.4109(3) 0.14783(17) 0.39223(15) 0.0512(6) Uani 1 d . . . U
H27 H 0.3344 0.1276 0.3767 0.061 Uiso 1 calc A . R .
C28 C 0.4956(3) 0.0889(2) 0.42404(19) 0.0701(9) Uani 1 d A . . U
H28 H 0.4760 0.0289 0.4295 0.084 Uiso 1 calc . . R .
C29 C 0.6077(4) 0.1178(2) 0.44758(18) 0.0712(10) Uani 1 d . . . U
H29 H 0.6636 0.0778 0.4702 0.085 Uiso 1 calc A . R .
C30 C 0.6388(3) 0.2058(2) 0.43813(17) 0.0660(8) Uani 1 d A . . U
H30 H 0.7158 0.2250 0.4535 0.079 Uiso 1 calc . . R .
C31 C 0.5554(2) 0.26556(19) 0.40567(14) 0.0513(6) Uani 1 d . . . U
H31 H 0.5766 0.3249 0.3987 0.062 Uiso 1 calc A . R .
C14 C 0.6064(5) 0.2493(5) 0.2361(3) 0.0388(17) Uiso 0.505(15) d A 1 D U
C15 C 0.6329(8) 0.1552(5) 0.2320(4) 0.062(2) Uiso 0.505(15) d A 1 D U
H15 H 0.5773 0.1150 0.2095 0.074 Uiso 0.505(15) calc A 1 R .
C16 C 0.7477(9) 0.1254(6) 0.2636(4) 0.069(2) Uiso 0.505(15) d A 1 D U
H16 H 0.7680 0.0649 0.2624 0.083 Uiso 0.505(15) calc A 1 R .
C17 C 0.8277(8) 0.1873(7) 0.2958(4) 0.066(2) Uiso 0.505(15) d A 1 D U
H17 H 0.9018 0.1675 0.3170 0.080 Uiso 0.505(15) calc A 1 R .
C18 C 0.8016(7) 0.2778(7) 0.2978(5) 0.068(2) Uiso 0.505(15) d A 1 D U
H18 H 0.8578 0.3185 0.3189 0.082 Uiso 0.505(15) calc A 1 R .
C19 C 0.6910(6) 0.3064(6) 0.2678(4) 0.0517(19) Uiso 0.505(15) d A 1 D U
H19 H 0.6732 0.3674 0.2693 0.062 Uiso 0.505(15) calc A 1 R .
C14A C 0.5920(5) 0.2295(5) 0.2301(3) 0.0358(16) Uiso 0.495(15) d A 2 D U
C15A C 0.6045(8) 0.1400(5) 0.2443(4) 0.060(2) Uiso 0.495(15) d A 2 D U
H15A H 0.5393 0.1025 0.2327 0.071 Uiso 0.495(15) calc A 2 R .
C16A C 0.7098(9) 0.1032(6) 0.2751(4) 0.074(3) Uiso 0.495(15) d A 2 D U
H16A H 0.7153 0.0417 0.2837 0.089 Uiso 0.495(15) calc A 2 R .
C17A C 0.8023(8) 0.1544(7) 0.2924(4) 0.062(2) Uiso 0.495(15) d A 2 D U
H17A H 0.8744 0.1277 0.3099 0.074 Uiso 0.495(15) calc A 2 R .
C18A C 0.7968(7) 0.2468(7) 0.2855(4) 0.064(2) Uiso 0.495(15) d A 2 D U
H18A H 0.8619 0.2830 0.3011 0.077 Uiso 0.495(15) calc A 2 R .
C19A C 0.6861(6) 0.2845(7) 0.2533(5) 0.058(2) Uiso 0.495(15) d A 2 D U
H19A H 0.6782 0.3465 0.2482 0.070 Uiso 0.495(15) calc A 2 R .

loop_
_atom_site_aniso_label
_atom_site_aniso_U_11
_atom_site_aniso_U_22
_atom_site_aniso_U_33
_atom_site_aniso_U_23
_atom_site_aniso_U_13
_atom_site_aniso_U_12
Re1 0.03180(5) 0.01894(4) 0.03555(5) 0.00214(3) 0.00747(3) 0.00016(3)
Cl1 0.0500(3) 0.0288(3) 0.0579(4) -0.0057(2) 0.0127(3) 0.0095(2)
Cl2 0.0452(3) 0.0423(3) 0.0465(3) 0.0170(2) 0.0102(2) 0.0061(2)
Cl3 0.0478(3) 0.0398(3) 0.0659(4) -0.0054(3) 0.0086(3) -0.0161(3)
P1 0.0348(3) 0.0268(3) 0.0405(3) 0.0063(2) 0.0139(2) 0.0040(2)
P2 0.0417(3) 0.0242(2) 0.0325(3) -0.0010(2) 0.0070(2) -0.0012(2)
N1 0.0325(9) 0.0277(8) 0.0314(9) 0.0007(7) 0.0081(7) -0.0022(7)
C1 0.0544(15) 0.0246(10) 0.0566(15) -0.0016(9) 0.0287(12) -0.0006(9)
C2 0.0478(13) 0.0333(11) 0.0380(12) -0.0065(9) 0.0142(10) -0.0079(10)
C3 0.0412(12) 0.0376(12) 0.0371(11) 0.0026(9) 0.0138(9) -0.0026(10)
C4 0.0382(12) 0.0296(11) 0.0386(12) 0.0014(8) 0.0099(9) -0.0077(9)
C5 0.0361(12) 0.0429(13) 0.0455(13) 0.0018(10) 0.0035(10) -0.0010(10)
C6 0.0405(14) 0.0649(18) 0.0664(18) -0.0072(15) -0.0043(13) -0.0064(13)
C7 0.0448(16) 0.089(2) 0.078(2) -0.0027(19) -0.0069(15) 0.0017(16)
C8 0.0350(11) 0.0364(11) 0.0471(13) 0.0115(10) 0.0187(10) 0.0061(9)
C9 0.084(2) 0.0539(17) 0.0570(17) -0.0015(13) 0.0348(16) -0.0093(15)
C10 0.115(3) 0.081(2) 0.0567(19) -0.0008(17) 0.045(2) -0.002(2)
C11 0.081(2) 0.068(2) 0.068(2) 0.0229(16) 0.0454(18) 0.0150(17)
C12 0.0516(16) 0.0499(16) 0.090(2) 0.0291(16) 0.0303(16) 0.0039(13)
C13 0.0494(15) 0.0447(14) 0.0629(17) 0.0121(12) 0.0174(13) -0.0033(11)
C20 0.0573(15) 0.0373(12) 0.0344(12) -0.0057(9) 0.0072(11) 0.0031(11)
C21 0.0733(19) 0.0399(13) 0.0437(14) -0.0088(11) 0.0076(13) -0.0053(13)
C22 0.106(3) 0.0444(16) 0.0559(18) -0.0175(13) 0.0088(17) -0.0043(16)
C23 0.123(3) 0.065(2) 0.0522(18) -0.0246(15) 0.0183(19) 0.001(2)
C24 0.144(4) 0.072(2) 0.0490(18) -0.0104(16) 0.040(2) -0.009(2)
C25 0.116(3) 0.0456(16) 0.0483(16) -0.0054(13) 0.0281(17) -0.0077(17)
C26 0.0486(13) 0.0305(10) 0.0303(10) 0.0000(8) 0.0036(9) 0.0017(9)
C27 0.0577(16) 0.0352(13) 0.0583(16) 0.0082(11) 0.0012(13) 0.0000(11)
C28 0.088(2) 0.0426(15) 0.077(2) 0.0172(15) 0.0034(19) 0.0129(16)
C29 0.080(2) 0.069(2) 0.0602(19) 0.0104(15) -0.0020(17) 0.0334(18)
C30 0.0493(17) 0.087(2) 0.0573(18) -0.0107(16) -0.0047(14) 0.0107(16)
C31 0.0512(15) 0.0487(15) 0.0518(15) -0.0058(12) 0.0015(12) -0.0009(12)

loop_
_atom_type_symbol
_atom_type_description
_atom_type_scat_dispersion_real
_atom_type_scat_dispersion_imag
_atom_type_scat_source
C C 0.0033 0.0016 'International Tables Vol C Tables 4.2.6.8 and 6.1.1.4'
H H 0.0000 0.0000 'International Tables Vol C Tables 4.2.6.8 and 6.1.1.4'
N N 0.0061 0.0033 'International Tables Vol C Tables 4.2.6.8 and 6.1.1.4'
P P 0.1023 0.0942 'International Tables Vol C Tables 4.2.6.8 and 6.1.1.4'
Cl Cl 0.1484 0.1585 'International Tables Vol C Tables 4.2.6.8 and 6.1.1.4'
Re Re -1.0185 7.2310 'International Tables Vol C Tables 4.2.6.8 and 6.1.1.4'

loop_
_geom_angle_atom_site_label_1
_geom_angle_atom_site_label_2
_geom_angle_atom_site_label_3
_geom_angle
Cl2 Re1 Cl1 86.37(2)
Cl3 Re1 Cl1 93.54(2)
Cl3 Re1 Cl2 93.77(2)
Cl3 Re1 P1 92.92(2)
Cl3 Re1 P2 96.01(2)
P1 Re1 Cl1 171.43(2)
P1 Re1 Cl2 87.60(2)
P2 Re1 Cl1 84.48(2)
P2 Re1 Cl2 166.99(2)
P2 Re1 P1 100.422(19)
N1 Re1 Cl1 90.93(5)
N1 Re1 Cl2 88.69(5)
N1 Re1 Cl3 175.02(5)
N1 Re1 P1 82.85(5)
N1 Re1 P2 82.24(5)
C1 P1 Re1 101.13(8)
C1 P1 C8 105.54(12)
C1 P1 C14 111.4(3)
C8 P1 Re1 116.28(7)
C8 P1 C14 100.0(2)
C14 P1 Re1 121.9(2)
C14A P1 Re1 128.3(2)
C14A P1 C1 100.8(3)
C14A P1 C8 101.7(2)
C14A P1 C14 10.7(3)
C3 P2 Re1 99.37(8)
C3 P2 C20 104.30(12)
C20 P2 Re1 120.69(8)
C26 P2 Re1 123.08(8)
C26 P2 C3 106.34(11)
C26 P2 C20 100.92(11)
C2 N1 Re1 108.57(12)
C2 N1 C4 107.30(16)
C2 N1 C5 108.86(18)
C4 N1 Re1 112.83(12)
C5 N1 Re1 109.97(13)
C5 N1 C4 109.21(17)
P1 C1 H1A 109.7
P1 C1 H1B 109.7
H1A C1 H1B 108.2
C2 C1 P1 109.85(15)
C2 C1 H1A 109.7
C2 C1 H1B 109.7
N1 C2 C1 112.51(19)
N1 C2 H2A 109.1
N1 C2 H2B 109.1
C1 C2 H2A 109.1
C1 C2 H2B 109.1
H2A C2 H2B 107.8
P2 C3 H3A 109.9
P2 C3 H3B 109.9
H3A C3 H3B 108.3
C4 C3 P2 109.14(15)
C4 C3 H3A 109.9
C4 C3 H3B 109.9
N1 C4 C3 112.44(18)
N1 C4 H4A 109.1
N1 C4 H4B 109.1
C3 C4 H4A 109.1
C3 C4 H4B 109.1
H4A C4 H4B 107.8
N1 C5 H5A 107.7
N1 C5 H5B 107.7
N1 C5 C6 118.6(2)
H5A C5 H5B 107.1
C6 C5 H5A 107.7
C6 C5 H5B 107.7
C5 C6 H6A 110.0
C5 C6 H6B 110.0
C5 C6 C7 108.5(2)
H6A C6 H6B 108.4
C7 C6 H6A 110.0
C7 C6 H6B 110.0
C6 C7 H7A 109.5
C6 C7 H7B 109.5
C6 C7 H7C 109.5
H7A C7 H7B 109.5
H7A C7 H7C 109.5
H7B C7 H7C 109.5
C9 C8 P1 122.85(19)
C9 C8 C13 118.3(2)
C13 C8 P1 118.8(2)
C8 C9 H9 119.7
C8 C9 C10 120.5(3)
C10 C9 H9 119.7
C9 C10 H10 119.5
C11 C10 C9 120.9(3)
C11 C10 H10 119.5
C10 C11 H11 120.4
C10 C11 C12 119.3(3)
C12 C11 H11 120.4
C11 C12 H12 119.3
C11 C12 C13 121.4(3)
C13 C12 H12 119.3
C8 C13 H13 120.2
C12 C13 C8 119.6(3)
C12 C13 H13 120.2
C21 C20 P2 122.4(2)
C21 C20 C25 118.8(2)
C25 C20 P2 118.7(2)
C20 C21 H21 119.7
C20 C21 C22 120.6(3)
C22 C21 H21 119.7
C21 C22 H22 119.8
C23 C22 C21 120.4(3)
C23 C22 H22 119.8
C22 C23 H23 120.1
C22 C23 C24 119.8(3)
C24 C23 H23 120.1
C23 C24 H24 119.9
C23 C24 C25 120.1(3)
C25 C24 H24 119.9
C20 C25 C24 120.2(3)
C20 C25 H25 119.9
C24 C25 H25 119.9
C27 C26 P2 123.8(2)
C27 C26 C31 118.8(2)
C31 C26 P2 117.31(18)
C26 C27 H27 120.0
C28 C27 C26 120.1(3)
C28 C27 H27 120.0
C27 C28 H28 119.7
C29 C28 C27 120.6(3)
C29 C28 H28 119.7
C28 C29 H29 119.8
C28 C29 C30 120.3(3)
C30 C29 H29 119.8
C29 C30 H30 120.1
C29 C30 C31 119.8(3)
C31 C30 H30 120.1
C26 C31 H31 119.9
C30 C31 C26 120.3(3)
C30 C31 H31 119.9
C15 C14 P1 115.9(5)
C19 C14 P1 124.1(5)
C19 C14 C15 119.5(6)
C14 C15 H15 121.1
C16 C15 C14 117.8(7)
C16 C15 H15 121.1
C15 C16 H16 120.4
C17 C16 C15 119.2(7)
C17 C16 H16 120.4
C16 C17 H17 118.9
C16 C17 C18 122.2(8)
C18 C17 H17 118.9
C17 C18 H18 120.7
C19 C18 C17 118.6(8)
C19 C18 H18 120.7
C14 C19 C18 122.7(7)
C14 C19 H19 118.7
C18 C19 H19 118.7
C15A C14A P1 127.2(5)
C15A C14A C19A 117.7(6)
C19A C14A P1 115.1(5)
C14A C15A H15A 118.9
C14A C15A C16A 122.3(8)
C16A C15A H15A 118.9
C15A C16A H16A 119.9
C17A C16A C15A 120.2(8)
C17A C16A H16A 119.9
C16A C17A H17A 118.9
C16A C17A C18A 122.2(7)
C18A C17A H17A 118.9
C17A C18A H18A 121.5
C17A C18A C19A 117.0(7)
C19A C18A H18A 121.5
C14A C19A C18A 120.3(7)
C14A C19A H19A 119.8
C18A C19A H19A 119.8

loop_
_geom_bond_atom_site_label_1
_geom_bond_atom_site_label_2
_geom_bond_distance
Re1 Cl1 2.4248(6)
Re1 Cl2 2.4184(6)
Re1 Cl3 2.3375(6)
Re1 P1 2.3847(6)
Re1 P2 2.3808(6)
Re1 N1 2.2803(17)
P1 C1 1.813(2)
P1 C8 1.831(2)
P1 C14 1.865(5)
P1 C14A 1.805(5)
P2 C3 1.824(2)
P2 C20 1.831(2)
P2 C26 1.817(2)
N1 C2 1.500(3)
N1 C4 1.509(3)
N1 C5 1.505(3)
C1 H1A 0.9700
C1 H1B 0.9700
C1 C2 1.511(4)
C2 H2A 0.9700
C2 H2B 0.9700
C3 H3A 0.9700
C3 H3B 0.9700
C3 C4 1.515(3)
C4 H4A 0.9700
C4 H4B 0.9700
C5 H5A 0.9700
C5 H5B 0.9700
C5 C6 1.518(4)
C6 H6A 0.9700
C6 H6B 0.9700
C6 C7 1.524(4)
C7 H7A 0.9600
C7 H7B 0.9600
C7 H7C 0.9600
C8 C9 1.368(4)
C8 C13 1.394(3)
C9 H9 0.9300
C9 C10 1.394(4)
C10 H10 0.9300
C10 C11 1.351(5)
C11 H11 0.9300
C11 C12 1.353(5)
C12 H12 0.9300
C12 C13 1.389(4)
C13 H13 0.9300
C20 C21 1.376(3)
C20 C25 1.380(4)
C21 H21 0.9300
C21 C22 1.379(4)
C22 H22 0.9300
C22 C23 1.363(5)
C23 H23 0.9300
C23 C24 1.370(5)
C24 H24 0.9300
C24 C25 1.388(4)
C25 H25 0.9300
C26 C27 1.389(3)
C26 C31 1.392(4)
C27 H27 0.9300
C27 C28 1.377(4)
C28 H28 0.9300
C28 C29 1.363(5)
C29 H29 0.9300
C29 C30 1.375(5)
C30 H30 0.9300
C30 C31 1.381(4)
C31 H31 0.9300
C14 C15 1.435(8)
C14 C19 1.359(9)
C15 H15 0.9300
C15 C16 1.429(9)
C16 H16 0.9300
C16 C17 1.376(10)
C17 H17 0.9300
C17 C18 1.379(10)
C18 H18 0.9300
C18 C19 1.375(8)
C19 H19 0.9300
C14A C15A 1.362(8)
C14A C19A 1.371(9)
C15A H15A 0.9300
C15A C16A 1.372(10)
C16A H16A 0.9300
C16A C17A 1.303(11)
C17A H17A 0.9300
C17A C18A 1.381(10)
C18A H18A 0.9300
C18A C19A 1.435(9)
C19A H19A 0.9300

loop_
_geom_torsion_atom_site_label_1
_geom_torsion_atom_site_label_2
_geom_torsion_atom_site_label_3
_geom_torsion_atom_site_label_4
_geom_torsion
Re1 P1 C1 C2 32.18(17)
Re1 P1 C8 C9 -122.0(2)
Re1 P1 C8 C13 57.1(2)
Re1 P1 C14 C15 137.1(5)
Re1 P1 C14 C19 -51.3(7)
Re1 P1 C14A C15A 110.8(7)
Re1 P1 C14A C19A -66.8(6)
Re1 P2 C3 C4 45.02(16)
Re1 P2 C20 C21 -20.1(3)
Re1 P2 C20 C25 161.6(2)
Re1 P2 C26 C27 -110.6(2)
Re1 P2 C26 C31 71.3(2)
Re1 N1 C2 C1 50.4(2)
Re1 N1 C4 C3 35.3(2)
Re1 N1 C5 C6 167.3(2)
Cl1 Re1 P1 C1 -48.78(17)
Cl1 Re1 P1 C8 64.90(17)
Cl1 Re1 P1 C14 -172.8(3)
Cl1 Re1 P1 C14A -162.3(3)
Cl1 Re1 P2 C3 71.73(8)
Cl1 Re1 P2 C20 -41.17(11)
Cl1 Re1 P2 C26 -171.68(9)
Cl1 Re1 N1 C2 152.23(13)
Cl1 Re1 N1 C4 -88.96(13)
Cl1 Re1 N1 C5 33.23(14)
Cl2 Re1 P1 C1 -94.10(9)
Cl2 Re1 P1 C8 19.58(9)
Cl2 Re1 P1 C14 141.9(3)
Cl2 Re1 P1 C14A 152.4(3)
Cl2 Re1 P2 C3 26.19(13)
Cl2 Re1 P2 C20 -86.70(14)
Cl2 Re1 P2 C26 142.79(12)
Cl2 Re1 N1 C2 65.88(13)
Cl2 Re1 N1 C4 -175.31(13)
Cl2 Re1 N1 C5 -53.12(13)
Cl3 Re1 P1 C1 172.25(9)
Cl3 Re1 P1 C8 -74.07(10)
Cl3 Re1 P1 C14 48.2(3)
Cl3 Re1 P1 C14A 58.7(3)
Cl3 Re1 P2 C3 164.72(8)
Cl3 Re1 P2 C20 51.83(11)
Cl3 Re1 P2 C26 -78.68(9)
Cl3 Re1 N1 C2 -53.8(6)
Cl3 Re1 N1 C4 65.0(6)
Cl3 Re1 N1 C5 -172.8(5)
P1 Re1 P2 C3 -101.18(8)
P1 Re1 P2 C20 145.92(11)
P1 Re1 P2 C26 15.42(9)
P1 Re1 N1 C2 -21.86(13)
P1 Re1 N1 C4 96.94(13)
P1 Re1 N1 C5 -140.86(14)
P1 C1 C2 N1 -56.7(2)
P1 C8 C9 C10 179.0(3)
P1 C8 C13 C12 -179.2(2)
P1 C14 C15 C16 173.8(5)
P1 C14 C19 C18 -172.7(6)
P1 C14A C15A C16A 176.7(6)
P1 C14A C19A C18A -176.5(6)
P2 Re1 P1 C1 75.59(9)
P2 Re1 P1 C8 -170.73(9)
P2 Re1 P1 C14 -48.4(3)
P2 Re1 P1 C14A -37.9(3)
P2 Re1 N1 C2 -123.46(13)
P2 Re1 N1 C4 -4.66(13)
P2 Re1 N1 C5 117.53(14)
P2 C3 C4 N1 -55.2(2)
P2 C20 C21 C22 -179.7(3)
P2 C20 C25 C24 179.4(3)
P2 C26 C27 C28 -176.8(2)
P2 C26 C31 C30 176.2(2)
N1 Re1 P1 C1 -5.12(10)
N1 Re1 P1 C8 108.56(10)
N1 Re1 P1 C14 -129.1(3)
N1 Re1 P1 C14A -118.6(3)
N1 Re1 P2 C3 -19.97(9)
N1 Re1 P2 C20 -132.87(12)
N1 Re1 P2 C26 96.63(10)
N1 C5 C6 C7 177.3(2)
C1 P1 C8 C9 -10.8(3)
C1 P1 C8 C13 168.2(2)
C1 P1 C14 C15 17.9(6)
C1 P1 C14 C19 -170.4(5)
C1 P1 C14A C15A -2.9(7)
C1 P1 C14A C19A 179.6(5)
C2 N1 C4 C3 154.87(19)
C2 N1 C5 C6 48.5(3)
C3 P2 C20 C21 -130.4(3)
C3 P2 C20 C25 51.3(3)
C3 P2 C26 C27 2.6(2)
C3 P2 C26 C31 -175.57(19)
C4 N1 C2 C1 -71.8(2)
C4 N1 C5 C6 -68.4(3)
C5 N1 C2 C1 170.08(18)
C5 N1 C4 C3 -87.3(2)
C8 P1 C1 C2 -89.36(18)
C8 P1 C14 C15 -93.2(5)
C8 P1 C14 C19 78.4(6)
C8 P1 C14A C15A -111.5(6)
C8 P1 C14A C19A 71.0(5)
C8 C9 C10 C11 -0.1(6)
C9 C8 C13 C12 -0.1(4)
C9 C10 C11 C12 0.4(6)
C10 C11 C12 C13 -0.6(5)
C11 C12 C13 C8 0.5(5)
C13 C8 C9 C10 -0.1(5)
C20 P2 C3 C4 170.18(16)
C20 P2 C26 C27 111.2(2)
C20 P2 C26 C31 -67.0(2)
C20 C21 C22 C23 0.8(5)
C21 C20 C25 C24 1.1(5)
C21 C22 C23 C24 0.2(6)
C22 C23 C24 C25 -0.5(7)
C23 C24 C25 C20 -0.1(7)
C25 C20 C21 C22 -1.4(5)
C26 P2 C3 C4 -83.65(17)
C26 P2 C20 C21 119.5(3)
C26 P2 C20 C25 -58.8(3)
C26 C27 C28 C29 0.5(5)
C27 C26 C31 C30 -2.1(4)
C27 C28 C29 C30 -1.8(6)
C28 C29 C30 C31 1.1(5)
C29 C30 C31 C26 0.9(5)
C31 C26 C27 C28 1.4(4)
C14 P1 C1 C2 163.1(2)
C14 P1 C8 C9 104.8(3)
C14 P1 C8 C13 -76.1(3)
C14 P1 C14A C15A 167(2)
C14 P1 C14A C19A -10.6(16)
C14 C15 C16 C17 -0.5(9)
C15 C14 C19 C18 -1.3(10)
C15 C16 C17 C18 -1.1(11)
C16 C17 C18 C19 1.5(12)
C17 C18 C19 C14 -0.3(12)
C19 C14 C15 C16 1.7(9)
C14A P1 C1 C2 165.1(2)
C14A P1 C8 C9 94.0(4)
C14A P1 C8 C13 -86.9(3)
C14A P1 C14 C15 7.2(16)
C14A P1 C14 C19 179(2)
C14A C15A C16A C17A 0.6(11)
C15A C14A C19A C18A 5.8(10)
C15A C16A C17A C18A 4.9(12)
C16A C17A C18A C19A -4.6(12)
C17A C18A C19A C14A -0.8(11)
C19A C14A C15A C16A -5.8(10)
